data_4100668
_journal_name_full 'Journal of the American Chemical Society'
_journal_paper_doi 10.1021/ja043691y
_journal_year 2005
_chemical_formula_moiety 'C44 H53 N P3, C F3 O3 S, C6 H6'
_chemical_formula_sum 'C51 H59 F3 N O3 P3 S'
_chemical_formula_weight 915.96
_chemical_melting_point 373
_chemical_name_common '[Mes*NP-DIPHOS]OTf'
_space_group_IT_number 14
_symmetry_cell_setting monoclinic
_symmetry_space_group_name_Hall '-P 2ybc'
_symmetry_space_group_name_H-M 'P 1 21/c 1'
_cell_angle_alpha 90.00
_cell_angle_beta 101.3930(10)
_cell_angle_gamma 90.00
_cell_formula_units_Z 4
_cell_length_a 17.4920(8)
_cell_length_b 14.7170(7)
_cell_length_c 19.1407(9)
_cell_measurement_temperature 193(2)
_cell_volume 4830.3(4)
_diffrn_ambient_temperature 193(2)
_exptl_crystal_density_diffrn 1.260
_cod_depositor_comments
;
The following automatic conversions were performed:
'_symmetry_cell_setting' value 'Monoclinic' changed to 'monoclinic'
according to '/home/saulius/struct/CIF-dictionaries/cif_core.dic'
dictionary named 'cif_core.dic' version 2.4.1 from 2010-06-29.

Automatic conversion script
Id: cif_fix_enum 1527 2010-12-29 10:47:43Z saulius 
;
_cod_original_sg_symbol_H-M 'P 21/c'
_cod_database_code 4100668

loop_
_symmetry_equiv_pos_as_xyz
'x, y, z'
'-x, y+1/2, -z+1/2'
'-x, -y, -z'
'x, -y-1/2, z-1/2'

loop_
_atom_site_label
_atom_site_type_symbol
_atom_site_fract_x
_atom_site_fract_y
_atom_site_fract_z
_atom_site_U_iso_or_equiv
_atom_site_adp_type
_atom_site_occupancy
_atom_site_symmetry_multiplicity
_atom_site_calc_flag
_atom_site_refinement_flags
_atom_site_disorder_assembly
_atom_site_disorder_group
P1 P 0.26248(4) 0.82259(4) 0.44183(3) 0.02551(16) Uani 1 1 d . . .
P2 P 0.39006(4) 0.87631(4) 0.41168(3) 0.02344(15) Uani 1 1 d . . .
P3 P 0.22187(4) 0.94662(4) 0.34720(4) 0.02706(16) Uani 1 1 d . . .
N1 N 0.23285(12) 0.72838(14) 0.42651(11) 0.0276(5) Uani 1 1 d . . .
C1 C 0.20459(15) 0.64014(16) 0.41123(12) 0.0250(5) Uani 1 1 d . . .
C2 C 0.12261(15) 0.62492(17) 0.39626(13) 0.0281(6) Uani 1 1 d . . .
C3 C 0.09738(16) 0.53523(18) 0.38589(14) 0.0331(6) Uani 1 1 d . . .
H3 H 0.0429 0.5238 0.3760 0.040 Uiso 1 1 calc R . .
C4 C 0.14765(17) 0.46191(17) 0.38931(13) 0.0321(6) Uani 1 1 d . A .
C5 C 0.22684(16) 0.47987(17) 0.40371(13) 0.0305(6) Uani 1 1 d . . .
H5 H 0.2619 0.4302 0.4058 0.037 Uiso 1 1 calc R . .
C6 C 0.25774(15) 0.56685(16) 0.41524(12) 0.0260(5) Uani 1 1 d . . .
C7 C 0.06257(16) 0.70216(18) 0.38966(15) 0.0358(6) Uani 1 1 d . . .
C8 C 0.06867(18) 0.7540(2) 0.46043(17) 0.0481(8) Uani 1 1 d . . .
H8 H 0.1215 0.7783 0.4753 0.072 Uiso 1 1 calc R . .
H8B H 0.0573 0.7126 0.4971 0.072 Uiso 1 1 calc R . .
H8C H 0.0311 0.8042 0.4539 0.072 Uiso 1 1 calc R . .
C9 C 0.07307(19) 0.7665(2) 0.32912(17) 0.0485(8) Uani 1 1 d . . .
H9 H 0.1262 0.7911 0.3389 0.073 Uiso 1 1 calc R . .
H9B H 0.0355 0.8165 0.3258 0.073 Uiso 1 1 calc R . .
H9C H 0.0642 0.7331 0.2840 0.073 Uiso 1 1 calc R . .
C10 C -0.02145(17) 0.6669(2) 0.3702(2) 0.0522(8) Uani 1 1 d . . .
H10 H -0.0286 0.6334 0.3252 0.078 Uiso 1 1 calc R . .
H10B H -0.0577 0.7183 0.3651 0.078 Uiso 1 1 calc R . .
H10C H -0.0317 0.6265 0.4080 0.078 Uiso 1 1 calc R . .
C11 C 0.11651(18) 0.36407(18) 0.37700(16) 0.0402(7) Uani 1 1 d . . .
C12A C 0.1473(5) 0.3045(4) 0.4359(5) 0.065(2) Uani 0.50 1 d P A 1
H12 H 0.2044 0.3072 0.4457 0.098 Uiso 0.50 1 calc PR A 1
H12B H 0.1303 0.2421 0.4237 0.098 Uiso 0.50 1 calc PR A 1
H12C H 0.1281 0.3239 0.4783 0.098 Uiso 0.50 1 calc PR A 1
C13A C 0.1348(5) 0.3304(5) 0.3040(5) 0.072(2) Uani 0.50 1 d P A 1
H13 H 0.1913 0.3315 0.3064 0.107 Uiso 0.50 1 calc PR A 1
H13B H 0.1092 0.3706 0.2656 0.107 Uiso 0.50 1 calc PR A 1
H13C H 0.1154 0.2683 0.2945 0.107 Uiso 0.50 1 calc PR A 1
C14A C 0.0234(4) 0.3583(4) 0.3644(4) 0.0492(17) Uani 0.50 1 d P A 1
H14 H 0.0061 0.3775 0.4077 0.074 Uiso 0.50 1 calc PR A 1
H14B H 0.0068 0.2955 0.3530 0.074 Uiso 0.50 1 calc PR A 1
H14C H 0.0005 0.3982 0.3248 0.074 Uiso 0.50 1 calc PR A 1
C12B C 0.0814(5) 0.3401(5) 0.4428(5) 0.067(2) Uani 0.50 1 d P A 2
H12D H 0.1236 0.3319 0.4844 0.101 Uiso 0.50 1 calc PR A 2
H12E H 0.0512 0.2838 0.4337 0.101 Uiso 0.50 1 calc PR A 2
H12F H 0.0472 0.3895 0.4521 0.101 Uiso 0.50 1 calc PR A 2
C13B C 0.1845(4) 0.2937(4) 0.3771(5) 0.060(2) Uani 0.50 1 d P A 2
H13D H 0.2347 0.3253 0.3881 0.090 Uiso 0.50 1 calc PR A 2
H13E H 0.1782 0.2652 0.3300 0.090 Uiso 0.50 1 calc PR A 2
H13F H 0.1827 0.2469 0.4131 0.090 Uiso 0.50 1 calc PR A 2
C14B C 0.0604(6) 0.3581(5) 0.3117(5) 0.083(3) Uani 0.50 1 d P A 2
H14D H 0.0873 0.3585 0.2714 0.125 Uiso 0.50 1 calc PR A 2
H14E H 0.0248 0.4102 0.3079 0.125 Uiso 0.50 1 calc PR A 2
H14F H 0.0306 0.3017 0.3111 0.125 Uiso 0.50 1 calc PR A 2
C15 C 0.34658(15) 0.57965(17) 0.43170(14) 0.0294(6) Uani 1 1 d . . .
C16 C 0.39062(17) 0.48953(19) 0.42967(17) 0.0424(7) Uani 1 1 d . . .
H16 H 0.3767 0.4475 0.4649 0.064 Uiso 1 1 calc R . .
H16B H 0.4469 0.5010 0.4408 0.064 Uiso 1 1 calc R . .
H16C H 0.3763 0.4627 0.3820 0.064 Uiso 1 1 calc R . .
C17 C 0.37175(17) 0.64095(18) 0.37520(14) 0.0347(6) Uani 1 1 d . . .
H17 H 0.3539 0.6144 0.3278 0.052 Uiso 1 1 calc R . .
H17B H 0.4287 0.6461 0.3849 0.052 Uiso 1 1 calc R . .
H17C H 0.3487 0.7014 0.3768 0.052 Uiso 1 1 calc R . .
C18 C 0.37366(17) 0.61813(19) 0.50771(14) 0.0346(6) Uani 1 1 d . . .
H18 H 0.3567 0.5775 0.5422 0.052 Uiso 1 1 calc R . .
H18B H 0.3508 0.6785 0.5106 0.052 Uiso 1 1 calc R . .
H18C H 0.4307 0.6228 0.5185 0.052 Uiso 1 1 calc R . .
C19 C 0.36623(15) 0.99312(16) 0.43231(13) 0.0269(5) Uani 1 1 d . . .
H19 H 0.3478 0.9947 0.4780 0.032 Uiso 1 1 calc R . .
H19B H 0.4133 1.0318 0.4371 0.032 Uiso 1 1 calc R . .
C20 C 0.30227(15) 1.02918(17) 0.37201(14) 0.0316(6) Uani 1 1 d . . .
H20 H 0.3252 1.0425 0.3298 0.038 Uiso 1 1 calc R . .
H20B H 0.2813 1.0867 0.3874 0.038 Uiso 1 1 calc R . .
C21 C 0.46650(15) 0.84029(16) 0.48454(13) 0.0268(5) Uani 1 1 d . . .
C22 C 0.45304(16) 0.84827(17) 0.55403(13) 0.0315(6) Uani 1 1 d . . .
H22 H 0.4067 0.8764 0.5621 0.038 Uiso 1 1 calc R . .
C23 C 0.50732(17) 0.81505(18) 0.61098(14) 0.0367(7) Uani 1 1 d . . .
H23 H 0.4982 0.8206 0.6581 0.044 Uiso 1 1 calc R . .
C24 C 0.57424(19) 0.77421(19) 0.59953(15) 0.0421(7) Uani 1 1 d . . .
H24 H 0.6112 0.7513 0.6387 0.051 Uiso 1 1 calc R . .
C25 C 0.58813(17) 0.76633(19) 0.53139(16) 0.0421(7) Uani 1 1 d . . .
H25 H 0.6349 0.7387 0.5239 0.050 Uiso 1 1 calc R . .
C26 C 0.53393(16) 0.79864(18) 0.47345(14) 0.0341(6) Uani 1 1 d . . .
H26 H 0.5433 0.7921 0.4265 0.041 Uiso 1 1 calc R . .
C27 C 0.43124(15) 0.88579(16) 0.33195(13) 0.0268(5) Uani 1 1 d . . .
C28 C 0.39643(15) 0.83860(18) 0.27058(13) 0.0304(6) Uani 1 1 d . . .
H28 H 0.3553 0.7970 0.2722 0.036 Uiso 1 1 calc R . .
C29 C 0.42173(17) 0.8523(2) 0.20759(14) 0.0393(7) Uani 1 1 d . . .
H29 H 0.3980 0.8203 0.1658 0.047 Uiso 1 1 calc R . .
C30 C 0.48128(19) 0.9123(2) 0.20535(16) 0.0466(8) Uani 1 1 d . . .
H30 H 0.4977 0.9225 0.1616 0.056 Uiso 1 1 calc R . .
C31 C 0.51781(18) 0.9581(2) 0.26611(16) 0.0429(7) Uani 1 1 d . . .
H31 H 0.5600 0.9981 0.2643 0.051 Uiso 1 1 calc R . .
C32 C 0.49247(16) 0.94513(18) 0.32937(15) 0.0330(6) Uani 1 1 d . . .
H32 H 0.5169 0.9768 0.3711 0.040 Uiso 1 1 calc R . .
C33 C 0.13769(15) 1.00097(16) 0.37117(14) 0.0283(6) Uani 1 1 d . . .
C34 C 0.14030(18) 1.02299(19) 0.44221(15) 0.0390(7) Uani 1 1 d . . .
H34 H 0.1863 1.0116 0.4767 0.047 Uiso 1 1 calc R . .
C35 C 0.0762(2) 1.0614(2) 0.46281(19) 0.0506(8) Uani 1 1 d . . .
H35 H 0.0781 1.0763 0.5114 0.061 Uiso 1 1 calc R . .
C36 C 0.0089(2) 1.0783(2) 0.41241(19) 0.0509(8) Uani 1 1 d . . .
H36 H -0.0352 1.1048 0.4265 0.061 Uiso 1 1 calc R . .
C37 C 0.00610(18) 1.0569(2) 0.34236(19) 0.0487(8) Uani 1 1 d . . .
H37 H -0.0399 1.0690 0.3080 0.058 Uiso 1 1 calc R . .
C38 C 0.06970(16) 1.01766(19) 0.32128(16) 0.0378(7) Uani 1 1 d . . .
H38 H 0.0670 1.0021 0.2727 0.045 Uiso 1 1 calc R . .
C39 C 0.20300(15) 0.93594(19) 0.25116(14) 0.0336(6) Uani 1 1 d . . .
C40 C 0.19273(18) 1.0127(2) 0.20799(17) 0.0480(8) Uani 1 1 d . . .
H40 H 0.1955 1.0715 0.2288 0.058 Uiso 1 1 calc R . .
C41 C 0.1784(2) 1.0034(3) 0.13460(19) 0.0646(10) Uani 1 1 d . . .
H41 H 0.1705 1.0558 0.1050 0.078 Uiso 1 1 calc R . .
C42 C 0.1757(2) 0.9187(4) 0.1047(2) 0.0752(13) Uani 1 1 d . . .
H42 H 0.1665 0.9128 0.0543 0.090 Uiso 1 1 calc R . .
C43 C 0.1861(2) 0.8424(3) 0.1463(2) 0.0678(11) Uani 1 1 d . . .
H43 H 0.1846 0.7840 0.1249 0.081 Uiso 1 1 calc R . .
C44 C 0.19891(18) 0.8508(2) 0.22007(17) 0.0476(8) Uani 1 1 d . . .
H44 H 0.2048 0.7979 0.2491 0.057 Uiso 1 1 calc R . .
C45 C 0.22777(18) 0.5228(2) 0.19624(16) 0.0464(8) Uani 1 1 d . . .
C46 C 0.2836(3) 0.2356(4) 0.0974(3) 0.0883(14) Uani 1 1 d . . .
H46 H 0.2408 0.2625 0.0660 0.106 Uiso 1 1 calc R . .
C47 C 0.3247(3) 0.2836(3) 0.1545(3) 0.0936(15) Uani 1 1 d . . .
H47 H 0.3099 0.3440 0.1634 0.112 Uiso 1 1 calc R . .
C48 C 0.3874(3) 0.2434(3) 0.1988(2) 0.0772(13) Uani 1 1 d . . .
H48 H 0.4174 0.2761 0.2375 0.093 Uiso 1 1 calc R . .
C49 C 0.4044(3) 0.1598(3) 0.1862(2) 0.0878(15) Uani 1 1 d . . .
H49 H 0.4459 0.1312 0.2183 0.105 Uiso 1 1 calc R . .
C50 C 0.3668(3) 0.1120(3) 0.1307(2) 0.0943(17) Uani 1 1 d . . .
H50 H 0.3834 0.0522 0.1226 0.113 Uiso 1 1 calc R . .
C51 C 0.3062(3) 0.1481(3) 0.0869(2) 0.0740(12) Uani 1 1 d . . .
H51 H 0.2784 0.1134 0.0482 0.089 Uiso 1 1 calc R . .
S1 S 0.26857(5) 0.58478(6) 0.13032(4) 0.0461(2) Uani 1 1 d . . .
F1 F 0.17527(12) 0.46221(16) 0.16537(12) 0.0747(6) Uani 1 1 d . . .
F2 F 0.28207(12) 0.47765(14) 0.24121(10) 0.0611(5) Uani 1 1 d . . .
F3 F 0.19295(13) 0.57868(17) 0.23468(11) 0.0725(6) Uani 1 1 d . . .
O1 O 0.20062(17) 0.62733(18) 0.08923(12) 0.0698(8) Uani 1 1 d . . .
O2 O 0.30180(14) 0.51492(16) 0.09304(11) 0.0550(6) Uani 1 1 d . . .
O3 O 0.32429(16) 0.64324(18) 0.17290(14) 0.0719(8) Uani 1 1 d . . .

loop_
_atom_site_aniso_label
_atom_site_aniso_U_11
_atom_site_aniso_U_22
_atom_site_aniso_U_33
_atom_site_aniso_U_23
_atom_site_aniso_U_13
_atom_site_aniso_U_12
P1 0.0264(3) 0.0241(3) 0.0258(3) -0.0023(3) 0.0046(3) -0.0014(3)
P2 0.0240(3) 0.0229(3) 0.0231(3) -0.0017(2) 0.0040(2) -0.0027(3)
P3 0.0258(3) 0.0231(3) 0.0308(4) 0.0015(3) 0.0022(3) 0.0008(3)
N1 0.0296(12) 0.0266(11) 0.0271(11) -0.0008(9) 0.0068(9) -0.0006(9)
C1 0.0347(14) 0.0224(12) 0.0186(12) -0.0017(9) 0.0070(10) -0.0049(10)
C2 0.0307(14) 0.0302(13) 0.0238(13) 0.0015(10) 0.0066(10) -0.0045(11)
C3 0.0334(15) 0.0350(15) 0.0299(14) 0.0003(11) 0.0038(11) -0.0087(12)
C4 0.0461(17) 0.0265(13) 0.0243(13) 0.0000(10) 0.0083(12) -0.0074(12)
C5 0.0384(15) 0.0229(13) 0.0301(14) 0.0006(10) 0.0067(11) -0.0024(11)
C6 0.0346(14) 0.0244(13) 0.0199(12) 0.0016(9) 0.0072(10) -0.0018(10)
C7 0.0288(15) 0.0335(15) 0.0432(16) -0.0026(12) 0.0024(12) -0.0019(12)
C8 0.0360(17) 0.0524(19) 0.057(2) -0.0161(15) 0.0115(14) 0.0031(14)
C9 0.0466(19) 0.0363(17) 0.054(2) 0.0090(14) -0.0102(15) -0.0023(14)
C10 0.0322(17) 0.0465(19) 0.075(2) -0.0063(16) 0.0038(16) -0.0007(14)
C11 0.0446(18) 0.0277(14) 0.0471(17) -0.0013(12) 0.0059(14) -0.0114(13)
C12A 0.061(5) 0.026(3) 0.096(6) 0.022(4) -0.014(4) -0.015(3)
C13A 0.082(6) 0.049(4) 0.091(6) -0.034(4) 0.035(5) -0.034(4)
C14A 0.042(4) 0.038(3) 0.064(5) -0.002(3) 0.003(3) -0.022(3)
C12B 0.075(6) 0.038(4) 0.094(6) 0.005(4) 0.030(5) -0.018(4)
C13B 0.059(5) 0.024(3) 0.094(6) -0.012(3) 0.011(4) -0.009(3)
C14B 0.101(8) 0.042(4) 0.082(6) -0.006(4) -0.043(6) -0.024(4)
C15 0.0327(14) 0.0249(13) 0.0312(14) -0.0038(10) 0.0080(11) -0.0016(11)
C16 0.0386(17) 0.0329(15) 0.0559(19) -0.0044(14) 0.0098(14) 0.0038(13)
C17 0.0412(16) 0.0328(15) 0.0333(15) -0.0037(11) 0.0151(12) -0.0037(12)
C18 0.0378(16) 0.0330(15) 0.0308(14) 0.0003(11) 0.0019(12) 0.0008(12)
C19 0.0275(13) 0.0248(13) 0.0289(13) -0.0043(10) 0.0071(10) -0.0033(10)
C20 0.0314(14) 0.0247(13) 0.0380(15) 0.0022(11) 0.0054(12) -0.0015(11)
C21 0.0275(14) 0.0231(12) 0.0284(13) 0.0000(10) 0.0017(10) -0.0031(10)
C22 0.0345(15) 0.0305(14) 0.0294(14) -0.0002(11) 0.0057(11) -0.0058(11)
C23 0.0461(17) 0.0344(15) 0.0274(14) 0.0050(11) 0.0021(12) -0.0065(13)
C24 0.0494(19) 0.0326(15) 0.0374(17) 0.0092(12) -0.0082(13) -0.0011(13)
C25 0.0353(17) 0.0335(16) 0.0549(19) 0.0009(13) 0.0027(14) 0.0078(12)
C26 0.0371(16) 0.0330(15) 0.0312(14) -0.0014(11) 0.0048(12) 0.0047(12)
C27 0.0295(14) 0.0262(13) 0.0255(13) 0.0029(10) 0.0074(10) 0.0035(11)
C28 0.0305(14) 0.0323(14) 0.0277(14) 0.0020(11) 0.0041(11) 0.0018(11)
C29 0.0431(17) 0.0517(18) 0.0232(14) -0.0002(12) 0.0068(12) 0.0048(14)
C30 0.0490(19) 0.061(2) 0.0344(16) 0.0149(14) 0.0183(14) 0.0099(16)
C31 0.0379(17) 0.0451(17) 0.0499(19) 0.0113(14) 0.0191(14) -0.0015(14)
C32 0.0304(14) 0.0326(14) 0.0367(15) -0.0012(12) 0.0083(12) -0.0023(11)
C33 0.0287(14) 0.0232(13) 0.0343(14) 0.0024(10) 0.0093(11) 0.0006(10)
C34 0.0441(17) 0.0371(16) 0.0361(16) 0.0025(12) 0.0083(13) 0.0047(13)
C35 0.063(2) 0.0443(18) 0.052(2) -0.0035(15) 0.0302(17) 0.0023(16)
C36 0.0460(19) 0.0430(18) 0.072(2) 0.0019(16) 0.0316(17) 0.0036(15)
C37 0.0319(17) 0.0479(19) 0.066(2) 0.0023(16) 0.0088(15) 0.0039(14)
C38 0.0302(15) 0.0403(16) 0.0436(17) -0.0004(13) 0.0090(12) 0.0009(12)
C39 0.0268(14) 0.0412(16) 0.0322(15) -0.0017(12) 0.0046(11) 0.0051(12)
C40 0.0464(19) 0.057(2) 0.0404(18) 0.0063(15) 0.0077(14) 0.0076(16)
C41 0.056(2) 0.097(3) 0.041(2) 0.016(2) 0.0083(16) 0.012(2)
C42 0.061(3) 0.125(4) 0.040(2) -0.016(2) 0.0104(17) 0.015(3)
C43 0.050(2) 0.088(3) 0.062(2) -0.038(2) 0.0038(18) 0.007(2)
C44 0.0374(17) 0.0533(19) 0.0501(19) -0.0157(15) 0.0040(14) 0.0044(14)
C45 0.0356(17) 0.065(2) 0.0387(17) -0.0037(15) 0.0066(14) 0.0004(15)
C46 0.074(3) 0.103(4) 0.083(3) -0.017(3) 0.003(2) 0.018(3)
C47 0.113(4) 0.065(3) 0.101(4) -0.028(3) 0.015(3) 0.021(3)
C48 0.113(4) 0.063(3) 0.050(2) -0.0022(19) 0.002(2) -0.026(3)
C49 0.154(5) 0.056(3) 0.047(2) 0.0043(19) 0.005(3) 0.016(3)
C50 0.162(5) 0.056(3) 0.056(3) -0.001(2) 0.001(3) 0.018(3)
C51 0.099(3) 0.072(3) 0.053(2) -0.012(2) 0.018(2) -0.026(2)
S1 0.0536(5) 0.0528(5) 0.0336(4) 0.0045(3) 0.0127(3) 0.0018(4)
F1 0.0566(13) 0.0906(16) 0.0771(15) 0.0013(12) 0.0133(11) -0.0243(12)
F2 0.0622(13) 0.0795(14) 0.0426(11) 0.0179(10) 0.0123(9) 0.0095(11)
F3 0.0655(14) 0.1087(18) 0.0496(12) -0.0032(11) 0.0263(10) 0.0208(13)
O1 0.091(2) 0.0714(17) 0.0448(14) 0.0109(12) 0.0069(13) 0.0290(15)
O2 0.0654(15) 0.0615(15) 0.0441(13) 0.0006(11) 0.0258(11) 0.0075(12)
O3 0.0771(19) 0.0748(17) 0.0668(17) -0.0093(14) 0.0216(14) -0.0290(15)

loop_
_geom_bond_atom_site_label_1
_geom_bond_atom_site_label_2
_geom_bond_distance
_geom_bond_site_symmetry_2
_geom_bond_publ_flag
P1 N1 1.489(2) . ?
P1 P2 2.5392(9) . ?
P1 P3 2.5708(9) . ?
P2 C21 1.810(2) . ?
P2 C27 1.817(3) . ?
P2 C19 1.830(2) . ?
P3 C39 1.809(3) . ?
P3 C33 1.813(3) . ?
P3 C20 1.848(3) . ?
N1 C1 1.400(3) . ?
C1 C6 1.416(3) . ?
C1 C2 1.424(4) . ?
C2 C3 1.394(4) . ?
C2 C7 1.536(4) . ?
C3 C4 1.385(4) . ?
C4 C5 1.383(4) . ?
C4 C11 1.541(4) . ?
C5 C6 1.390(3) . ?
C6 C15 1.535(4) . ?
C7 C10 1.533(4) . ?
C7 C9 1.536(4) . ?
C7 C8 1.540(4) . ?
C11 C14B 1.431(7) . ?
C11 C12A 1.446(7) . ?
C11 C12B 1.548(8) . ?
C11 C13A 1.574(8) . ?
C11 C13B 1.576(8) . ?
C11 C14A 1.600(7) . ?
C15 C16 1.538(4) . ?
C15 C17 1.538(4) . ?
C15 C18 1.546(3) . ?
C19 C20 1.535(3) . ?
C21 C26 1.382(4) . ?
C21 C22 1.401(4) . ?
C22 C23 1.386(4) . ?
C23 C24 1.371(4) . ?
C24 C25 1.378(4) . ?
C25 C26 1.393(4) . ?
C27 C32 1.390(4) . ?
C27 C28 1.397(3) . ?
C28 C29 1.379(4) . ?
C29 C30 1.372(4) . ?
C30 C31 1.386(4) . ?
C31 C32 1.382(4) . ?
C33 C34 1.390(4) . ?
C33 C38 1.392(4) . ?
C34 C35 1.381(4) . ?
C35 C36 1.389(5) . ?
C36 C37 1.369(5) . ?
C37 C38 1.382(4) . ?
C39 C44 1.383(4) . ?
C39 C40 1.390(4) . ?
C40 C41 1.384(5) . ?
C41 C42 1.370(6) . ?
C42 C43 1.367(6) . ?
C43 C44 1.392(5) . ?
C45 F2 1.327(3) . ?
C45 F3 1.329(4) . ?
C45 F1 1.332(4) . ?
C45 S1 1.813(3) . ?
C46 C51 1.374(6) . ?
C46 C47 1.378(6) . ?
C47 C48 1.380(6) . ?
C48 C49 1.300(6) . ?
C49 C50 1.335(6) . ?
C50 C51 1.325(6) . ?
S1 O3 1.428(3) . ?
S1 O1 1.433(2) . ?
S1 O2 1.438(2) . ?
